data_1521155
loop_
_publ_author_name
'Hibble, S.J.'
'Fawcett, I.D.'
'Cooper, S.P.'
'Hannon, A.C.'
'Greenblatt, M.'

_publ_section_title
;
 Local distortions in the colossal magnetoresistive manganates La0.70
 Ca0.30 Mn O3, La0.80 Ca0.20 Mn O3 and La0.70 Sr0.30 Mn O3 revealed by
 total neutron diffraction
;
_journal_name_full 'Journal of Physics: Condensed Matter'
_journal_page_first 9221
_journal_page_last 9238
_journal_volume 11
_journal_year 1999
_chemical_formula_sum 'Ca0.2 La0.8 Mn O3'
_chemical_name_systematic '(La0.8 Ca0.2) (Mn O3)'
_space_group_IT_number 62
_symmetry_space_group_name_Hall '-P 2ac 2n'
_symmetry_space_group_name_H-M 'P n m a'
_cell_angle_alpha 90
_cell_angle_beta 90
_cell_angle_gamma 90
_cell_formula_units_Z 4
_cell_length_a 5.47967
_cell_length_b 7.7495
_cell_length_c 5.50384
_cell_volume 233.719
_citation_journal_id_ASTM JCOMEL
_cod_data_source_file Hibble_JCOMEL_1999_110.cif
_cod_data_source_block Ca0.2La0.8Mn1O3
_cod_original_cell_volume 233.7189
_cod_original_formula_sum 'Ca0.2 La0.8 Mn1 O3'
_cod_database_code 1521155

loop_
_symmetry_equiv_pos_as_xyz
x,y,z
-x+1/2,-y,z+1/2
x+1/2,-y+1/2,-z+1/2
-x,y+1/2,-z
-x,-y,-z
x-1/2,y,-z-1/2
-x-1/2,y-1/2,z-1/2
x,-y-1/2,z

loop_
_atom_site_label
_atom_site_type_symbol
_atom_site_fract_x
_atom_site_fract_y
_atom_site_fract_z
_atom_site_occupancy
_atom_site_U_iso_or_equiv
La1 La+3 0.0197 0.25 0.995 0.8 0.0
Ca1 Ca+2 0.0197 0.25 0.995 0.2 0.0
O1 O-2 0.4914 0.25 0.064 1 0.0
O2 O-2 0.2744 0.0342 0.7259 1 0.0
Mn1 Mn+3 0 0 0.5 1 0.0
